data_4117561
loop_
_publ_author_name
'Stephen D. Burd'
'Shengqian Ma'
'Jason A. Perman'
'Benjamin J. Sikora'
'Randall Q. Snurr'
'Praveen K. Thallapally'
'Jian Tian'
'Lukasz Wojtas'
'Michael J. Zaworotko'

_publ_section_title
;
 Highly Selective Carbon Dioxide Uptake by [Cu(bpy-n)2(SiF6)] (bpy-1 =
 4,4'-Bipyridine; bpy-2 = 1,2-Bis(4-pyridyl)ethene)
;
_journal_name_full 'Journal of the American Chemical Society'
_journal_page_first 3663
_journal_page_last 3666
_journal_paper_doi 10.1021/ja211340t
_journal_volume 134
_journal_year 2012
_chemical_formula_sum 'C20 H16 Cu F6 N4 Si'
_chemical_formula_weight 518.00
_chemical_name_systematic
;
 ?
;
_space_group_IT_number 123
_symmetry_cell_setting tetragonal
_symmetry_space_group_name_Hall '-P 4 2'
_symmetry_space_group_name_H-M 'P 4/m m m'
_atom_sites_solution_hydrogens geom
_atom_sites_solution_primary direct
_atom_sites_solution_secondary difmap
_audit_creation_method SHELXL-97
_cell_angle_alpha 90.00
_cell_angle_beta 90.00
_cell_angle_gamma 90.00
_cell_formula_units_Z 1
_cell_length_a 11.045(8)
_cell_length_b 11.045(8)
_cell_length_c 8.163(6)
_cell_measurement_reflns_used 106
_cell_measurement_temperature 100(2)
_cell_measurement_theta_max 12.28
_cell_measurement_theta_min 2.40
_cell_volume 995.8(13)
_computing_cell_refinement 'APEX2 (Bruker, 2010); SAINT (Bruker, 2009)'
_computing_data_collection 'APEX2 (Bruker, 2010)'
_computing_data_reduction 'SAINT (Bruker, 2009);XPREP(Sheldrick,2008)'
_computing_publication_material 'APEX2 (Bruker, 2010)'
_computing_structure_refinement 'SHELXL-97 (Sheldrick, 2008)'
_computing_structure_solution 'SHELXS-97 (Sheldrick, 2008)'
_diffrn_ambient_temperature 100(2)
_diffrn_measured_fraction_theta_full 0.977
_diffrn_measured_fraction_theta_max 0.976
_diffrn_measurement_device_type 'BRUKER SMART APEXII CCD'
_diffrn_measurement_method 'phi scans'
_diffrn_radiation_source synchrotron
_diffrn_radiation_type synchrotron
_diffrn_radiation_wavelength 0.41328
_diffrn_reflns_av_R_equivalents 0.0675
_diffrn_reflns_av_sigmaI/netI 0.0452
_diffrn_reflns_limit_h_max 13
_diffrn_reflns_limit_h_min -11
_diffrn_reflns_limit_k_max 13
_diffrn_reflns_limit_k_min -13
_diffrn_reflns_limit_l_max 9
_diffrn_reflns_limit_l_min -9
_diffrn_reflns_number 4913
_diffrn_reflns_theta_full 14.24
_diffrn_reflns_theta_max 14.65
_diffrn_reflns_theta_min 1.52
_exptl_absorpt_coefficient_mu 0.124
_exptl_absorpt_correction_T_max 0.9816
_exptl_absorpt_correction_T_min 0.9756
_exptl_absorpt_correction_type multi-scan
_exptl_absorpt_process_details 'SADABS; (Sheldrick, 2003)'
_exptl_crystal_colour purple-blue
_exptl_crystal_density_diffrn 0.864
_exptl_crystal_description block
_exptl_crystal_F_000 261
_exptl_crystal_size_max 0.20
_exptl_crystal_size_mid 0.20
_exptl_crystal_size_min 0.15
_platon_squeeze_details
;
;
_refine_diff_density_max 0.463
_refine_diff_density_min -0.368
_refine_diff_density_rms 0.091
_refine_ls_extinction_method none
_refine_ls_goodness_of_fit_ref 1.086
_refine_ls_hydrogen_treatment constr
_refine_ls_matrix_type full
_refine_ls_number_parameters 48
_refine_ls_number_reflns 598
_refine_ls_number_restraints 19
_refine_ls_restrained_S_all 1.071
_refine_ls_R_factor_all 0.0466
_refine_ls_R_factor_gt 0.0451
_refine_ls_shift/su_max 0.000
_refine_ls_shift/su_mean 0.000
_refine_ls_structure_factor_coef Fsqd
_refine_ls_weighting_details 'calc w=1/[\s^2^(Fo^2^)+(0.0642P)^2^+2.1995P] where P=(Fo^2^+2Fc^2^)/3'
_refine_ls_weighting_scheme calc
_refine_ls_wR_factor_gt 0.1355
_refine_ls_wR_factor_ref 0.1363
_reflns_number_gt 571
_reflns_number_total 598
_reflns_threshold_expression >2sigma(I)
_cod_data_source_file ja211340t_si_002.cif
_cod_data_source_block p4_mmm
_cod_original_cell_volume 995.8(12)
_cod_database_code 4117561

loop_
_symmetry_equiv_pos_as_xyz
'x, y, z'
'-y, x, z'
'y, -x, z'
'x, -y, -z'
'-x, y, -z'
'-x, -y, z'
'y, x, -z'
'-y, -x, -z'
'-x, -y, -z'
'y, -x, -z'
'-y, x, -z'
'-x, y, z'
'x, -y, z'
'x, y, -z'
'-y, -x, z'
'y, x, z'

loop_
_atom_site_label
_atom_site_type_symbol
_atom_site_fract_x
_atom_site_fract_y
_atom_site_fract_z
_atom_site_U_iso_or_equiv
_atom_site_adp_type
_atom_site_occupancy
_atom_site_symmetry_multiplicity
_atom_site_calc_flag
_atom_site_refinement_flags
_atom_site_disorder_assembly
_atom_site_disorder_group
Cu1 Cu 0.5000 0.5000 0.5000 0.0116(4) Uani 1 16 d S . .
Si1 Si 0.5000 0.5000 1.0000 0.0141(6) Uani 1 16 d SD . .
F1 F 0.5000 0.5000 0.7914(5) 0.0174(9) Uani 1 8 d S . .
F2 F 0.3929(6) 0.3929(6) 1.0000 0.022(4) Uani 0.28 4 d SPDU . .
F3 F 0.4449(7) 0.3587(5) 1.0000 0.016(2) Uani 0.31 2 d SPDU . .
F4 F 0.5000 0.349(5) 1.0000 0.017(5) Uani 0.10 4 d SPU . .
N1 N 0.3183(3) 0.5000 0.5000 0.0152(8) Uani 1 4 d S . .
C1 C 0.2560(5) 0.4585(5) 0.3724(7) 0.0286(13) Uani 0.50 1 d P A -1
H1 H 0.2993 0.4288 0.2801 0.034 Uiso 0.50 1 calc PR A -1
C2 C 0.1315(5) 0.4567(6) 0.3685(7) 0.0336(15) Uani 0.50 1 d P A -1
H2 H 0.0901 0.4258 0.2753 0.040 Uiso 0.50 1 calc PR A -1
C3 C 0.0674(4) 0.5000 0.5000 0.0198(10) Uani 1 4 d S . .

loop_
_atom_site_aniso_label
_atom_site_aniso_U_11
_atom_site_aniso_U_22
_atom_site_aniso_U_33
_atom_site_aniso_U_23
_atom_site_aniso_U_13
_atom_site_aniso_U_12
Cu1 0.0048(4) 0.0048(4) 0.0251(7) 0.000 0.000 0.000
Si1 0.0117(8) 0.0117(8) 0.0189(13) 0.000 0.000 0.000
F1 0.0162(12) 0.0162(12) 0.020(2) 0.000 0.000 0.000
F2 0.014(5) 0.014(5) 0.039(5) 0.000 0.000 -0.001(6)
F3 0.011(4) 0.013(4) 0.024(3) 0.000 0.000 0.000(5)
F4 0.014(9) 0.010(8) 0.028(7) 0.000 0.000 0.000
N1 0.0104(18) 0.0095(18) 0.026(2) 0.000 0.000 0.000
C1 0.016(2) 0.044(3) 0.026(2) -0.011(2) 0.003(2) -0.0044(19)
C2 0.015(2) 0.055(4) 0.031(3) -0.015(2) -0.005(2) -0.006(2)
C3 0.011(2) 0.022(2) 0.027(3) 0.000 0.000 0.000

loop_
_atom_type_symbol
_atom_type_description
_atom_type_scat_dispersion_real
_atom_type_scat_dispersion_imag
_atom_type_scat_source
C C 0.0000 0.0005 'International Tables Vol C Tables 4.2.6.8 and 6.1.1.4'
H H 0.0000 0.0000 'International Tables Vol C Tables 4.2.6.8 and 6.1.1.4'
N N 0.0005 0.0010 'International Tables Vol C Tables 4.2.6.8 and 6.1.1.4'
F F 0.0038 0.0031 'International Tables Vol C Tables 4.2.6.8 and 6.1.1.4'
Si Si 0.0268 0.0229 'International Tables Vol C Tables 4.2.6.8 and 6.1.1.4'
Cu Cu 0.2468 0.4709 'International Tables Vol C Tables 4.2.6.8 and 6.1.1.4'

loop_
_geom_angle_atom_site_label_1
_geom_angle_atom_site_label_2
_geom_angle_atom_site_label_3
_geom_angle
_geom_angle_site_symmetry_1
_geom_angle_site_symmetry_3
N1 Cu1 N1 90.0 2_655 9_666
N1 Cu1 N1 90.000(1) 2_655 .
N1 Cu1 N1 180.0 9_666 .
N1 Cu1 N1 180.0 2_655 10_566
N1 Cu1 N1 90.000(1) 9_666 10_566
N1 Cu1 N1 90.0 . 10_566
N1 Cu1 F1 90.0 2_655 9_666
N1 Cu1 F1 90.0 9_666 9_666
N1 Cu1 F1 90.0 . 9_666
N1 Cu1 F1 90.0 10_566 9_666
N1 Cu1 F1 90.0 2_655 .
N1 Cu1 F1 90.0 9_666 .
N1 Cu1 F1 90.0 . .
N1 Cu1 F1 90.0 10_566 .
F1 Cu1 F1 180.000(1) 9_666 .
F4 Si1 F4 90.000(17) 10_567 .
F4 Si1 F4 180.000(13) 10_567 2_655
F4 Si1 F4 90.000(4) . 2_655
F4 Si1 F4 90.000(9) 10_567 9_667
F4 Si1 F4 180.000(8) . 9_667
F4 Si1 F4 90.000(15) 2_655 9_667
F4 Si1 F2 135.000(4) 2_655 .
F4 Si1 F2 135.000(8) 9_667 .
F4 Si1 F2 135.000(7) . 10_567
F4 Si1 F2 135.000(4) 2_655 10_567
F2 Si1 F2 90.000(1) . 10_567
F4 Si1 F2 135.000(5) 10_567 9_667
F4 Si1 F2 135.000(7) . 9_667
F2 Si1 F2 180.000(1) . 9_667
F2 Si1 F2 90.000(1) 10_567 9_667
F4 Si1 F2 135.000(5) 10_567 2_655
F4 Si1 F2 135.000(8) 9_667 2_655
F2 Si1 F2 90.0 . 2_655
F2 Si1 F2 180.000(1) 10_567 2_655
F2 Si1 F2 90.000(1) 9_667 2_655
F4 Si1 F3 158.7(2) 2_655 7_557
F4 Si1 F3 111.3(2) 9_667 7_557
F2 Si1 F3 156.3(2) 9_667 7_557
F4 Si1 F3 111.3(2) 2_655 .
F4 Si1 F3 158.7(2) 9_667 .
F2 Si1 F3 113.7(2) 10_567 .
F2 Si1 F3 156.3(2) 9_667 .
F4 Si1 F3 111.3(2) 10_567 12_655
F4 Si1 F3 158.7(2) 9_667 12_655
F2 Si1 F3 156.3(2) 10_567 12_655
F2 Si1 F3 113.7(2) 9_667 12_655
F3 Si1 F3 90.000(1) 7_557 12_655
F4 Si1 F3 111.3(2) . 10_567
F4 Si1 F3 158.7(2) 2_655 10_567
F2 Si1 F3 113.7(2) 9_667 10_567
F2 Si1 F3 156.3(2) 2_655 10_567
F3 Si1 F3 90.000(1) . 10_567
F3 Si1 F3 132.6(5) 12_655 10_567
Si1 F1 Cu1 180.0 . .
F3 F2 F3 156.8(14) . 7_557
F3 F2 F4 146(3) 7_557 .
F3 F2 F4 146(3) . 10_567
F4 F2 F4 134(5) . 10_567
F3 F2 Si1 78.4(7) . .
F3 F2 Si1 78.4(7) 7_557 .
F4 F2 Si1 67(2) . .
F4 F2 Si1 67(2) 10_567 .
F4 F3 F2 156(5) . .
F2 F3 F3 146.6(7) . 12_655
F4 F3 F3 145(5) . 7_557
F3 F3 F3 135.000(3) 12_655 7_557
F4 F3 Si1 78(5) . .
F2 F3 Si1 77.9(7) . .
F3 F3 Si1 68.7(2) 12_655 .
F3 F3 Si1 66.3(2) 7_557 .
F3 F4 F3 161(10) . 12_655
F3 F4 F2 148(7) 12_655 .
F3 F4 F2 148(7) . 2_655
F2 F4 F2 136(5) . 2_655
F3 F4 Si1 80(5) . .
F3 F4 Si1 80(5) 12_655 .
F2 F4 Si1 68(2) . .
F2 F4 Si1 68(2) 2_655 .
C1 N1 C1 103.1(5) . 14_556
C1 N1 C1 117.7(5) 13_565 14_556
C1 N1 C1 117.7(5) . 4_566
C1 N1 C1 103.1(5) 13_565 4_566
C1 N1 Cu1 121.2(3) . .
C1 N1 Cu1 121.2(3) 13_565 .
C1 N1 Cu1 121.2(3) 14_556 .
C1 N1 Cu1 121.2(3) 4_566 .
N1 C1 C2 122.7(5) . .
N1 C1 H1 118.7 . .
C2 C1 H1 118.7 . .
C3 C2 C1 119.5(5) . .
C3 C2 H2 120.2 . .
C1 C2 H2 120.2 . .
C2 C3 C2 103.0(6) 13_565 4_566
C2 C3 C2 117.9(6) . 4_566
C2 C3 C2 117.9(6) 13_565 14_556
C2 C3 C2 103.0(6) . 14_556
C2 C3 C3 121.1(3) 13_565 9_566
C2 C3 C3 121.1(3) . 9_566
C2 C3 C3 121.1(3) 4_566 9_566
C2 C3 C3 121.1(3) 14_556 9_566

loop_
_geom_bond_atom_site_label_1
_geom_bond_atom_site_label_2
_geom_bond_distance
_geom_bond_site_symmetry_2
Cu1 N1 2.006(4) 2_655
Cu1 N1 2.006(4) 9_666
Cu1 N1 2.006(4) .
Cu1 N1 2.006(4) 10_566
Cu1 F1 2.378(4) 9_666
Cu1 F1 2.378(4) .
Si1 F4 1.66(5) 10_567
Si1 F4 1.66(5) .
Si1 F4 1.66(5) 2_655
Si1 F4 1.66(5) 9_667
Si1 F2 1.672(9) .
Si1 F2 1.672(9) 10_567
Si1 F2 1.672(9) 9_667
Si1 F2 1.672(9) 2_655
Si1 F3 1.675(6) 7_557
Si1 F3 1.675(6) .
Si1 F3 1.675(6) 12_655
Si1 F3 1.675(6) 10_567
F2 F3 0.687(7) .
F2 F3 0.687(7) 7_557
F2 F4 1.277(18) .
F2 F4 1.277(18) 10_567
F3 F4 0.618(10) .
F3 F3 1.218(14) 12_655
F3 F3 1.346(14) 7_557
F4 F3 0.618(10) 12_655
F4 F2 1.277(18) 2_655
N1 C1 1.330(6) .
N1 C1 1.330(6) 13_565
N1 C1 1.330(6) 14_556
N1 C1 1.330(6) 4_566
C1 C2 1.376(8) .
C1 H1 0.9500 .
C2 C3 1.372(6) .
C2 H2 0.9500 .
C3 C2 1.372(6) 13_565
C3 C2 1.372(6) 4_566
C3 C2 1.372(6) 14_556
C3 C3 1.488(9) 9_566

loop_
_platon_squeeze_void_nr
_platon_squeeze_void_average_x
_platon_squeeze_void_average_y
_platon_squeeze_void_average_z
_platon_squeeze_void_volume
_platon_squeeze_void_count_electrons
_platon_squeeze_void_content
1 0.000 0.000 -0.029 442 89 ' '
2 0.000 0.500 0.000 7 1 ' '
3 0.500 0.000 0.000 7 1 ' '
